data_1504464
loop_
_publ_author_name
'Fu, Xiang'
'Li, Xing-Cong'
'Smillie, Troy J.'
'Carvalho, Paulo'
'Mabusela, Wilfred'
'Syce, James'
'Johnson, Quinton'
'Folk, William'
'Avery, Mitchell A.'
'Khan, Ikhlas A.'

_publ_section_title
;
 Cycloartane glycosides from Sutherlandia frutescens.
;
_journal_issue 10
_journal_name_full 'Journal of natural products'
_journal_page_first 1749
_journal_page_last 1753
_journal_paper_doi 10.1021/np800328r
_journal_volume 71
_journal_year 2008
_chemical_formula_sum 'C36 H60 O10'
_chemical_formula_weight 652.84
_chemical_name_systematic
; 
 ? 
;
_space_group_IT_number 4
_symmetry_space_group_name_Hall 'P 2yb'
_symmetry_space_group_name_H-M 'P 1 21 1'
_atom_sites_solution_hydrogens geom
_atom_sites_solution_primary direct
_atom_sites_solution_secondary difmap
_audit_creation_method SHELXL-97
_cell_angle_alpha 90.00
_cell_angle_beta 104.7850(10)
_cell_angle_gamma 90.00
_cell_formula_units_Z 2
_cell_length_a 13.4595(2)
_cell_length_b 6.78720(10)
_cell_length_c 20.1461(3)
_cell_measurement_temperature 296(2)
_cell_volume 1779.46(5)
_computing_structure_refinement 'SHELXL-97 (Sheldrick, 1997)'
_computing_structure_solution 'SHELXS-97 (Sheldrick, 1990)'
_diffrn_ambient_temperature 296(2)
_diffrn_measured_fraction_theta_full 0.983
_diffrn_measured_fraction_theta_max 0.983
_diffrn_radiation_monochromator graphite
_diffrn_radiation_source 'fine-focus sealed tube'
_diffrn_radiation_type CuK\a
_diffrn_radiation_wavelength 1.54178
_diffrn_reflns_av_R_equivalents 0.0661
_diffrn_reflns_av_sigmaI/netI 0.0569
_diffrn_reflns_limit_h_max 16
_diffrn_reflns_limit_h_min -16
_diffrn_reflns_limit_k_max 7
_diffrn_reflns_limit_k_min -8
_diffrn_reflns_limit_l_max 23
_diffrn_reflns_limit_l_min -23
_diffrn_reflns_number 24770
_diffrn_reflns_theta_full 68.27
_diffrn_reflns_theta_max 68.27
_diffrn_reflns_theta_min 3.40
_exptl_absorpt_coefficient_mu 0.710
_exptl_absorpt_correction_T_max 0.9324
_exptl_absorpt_correction_T_min 0.8829
_exptl_crystal_density_diffrn 1.218
_exptl_crystal_density_method 'not measured'
_exptl_crystal_F_000 712
_exptl_crystal_size_max 0.18
_exptl_crystal_size_mid 0.16
_exptl_crystal_size_min 0.10
_refine_diff_density_max 0.198
_refine_diff_density_min -0.220
_refine_diff_density_rms 0.042
_refine_ls_abs_structure_details 'Flack H D (1983), Acta Cryst. A39, 876-881'
_refine_ls_abs_structure_Flack 0.06(16)
_refine_ls_extinction_method none
_refine_ls_goodness_of_fit_ref 1.024
_refine_ls_hydrogen_treatment mixed
_refine_ls_matrix_type full
_refine_ls_number_parameters 446
_refine_ls_number_reflns 6231
_refine_ls_number_restraints 1
_refine_ls_restrained_S_all 1.024
_refine_ls_R_factor_all 0.0669
_refine_ls_R_factor_gt 0.0442
_refine_ls_shift/su_max 0.001
_refine_ls_shift/su_mean 0.000
_refine_ls_structure_factor_coef Fsqd
_refine_ls_weighting_details 'calc w=1/[\s^2^(Fo^2^)+(0.0406P)^2^+0.2901P] where P=(Fo^2^+2Fc^2^)/3'
_refine_ls_weighting_scheme calc
_refine_ls_wR_factor_gt 0.0840
_refine_ls_wR_factor_ref 0.0911
_reflns_number_gt 4954
_reflns_number_total 6231
_reflns_threshold_expression >2sigma(I)
_cod_data_source_file np800328r_si_002.cif
_cod_data_source_block xfu_46a
_cod_database_code 1504464

loop_
_symmetry_equiv_pos_as_xyz
'x, y, z'
'-x, y+1/2, -z'

loop_
_atom_site_label
_atom_site_type_symbol
_atom_site_fract_x
_atom_site_fract_y
_atom_site_fract_z
_atom_site_U_iso_or_equiv
_atom_site_adp_type
_atom_site_occupancy
_atom_site_symmetry_multiplicity
_atom_site_calc_flag
_atom_site_refinement_flags
O6 O 0.32381(11) -0.1485(3) 0.59534(8) 0.0269(4) Uani 1 1 d .
O5 O 0.31568(11) 0.1418(3) 0.64671(7) 0.0242(4) Uani 1 1 d .
O4 O 0.20643(12) 0.1509(3) 0.75067(8) 0.0287(4) Uani 1 1 d .
H4 H 0.1674 0.1585 0.7121 0.043 Uiso 1 1 calc R
O9 O 0.13562(13) -0.4573(3) 0.47795(8) 0.0273(4) Uani 1 1 d .
H9 H 0.1421 -0.4699 0.4388 0.041 Uiso 1 1 calc R
O2 O 0.14516(14) 1.4618(3) 1.35054(9) 0.0354(5) Uani 1 1 d .
H2 H 0.1993 1.4804 1.3399 0.053 Uiso 1 1 calc R
O7 O 0.09704(11) 0.1214(3) 0.60840(7) 0.0246(4) Uani 1 1 d .
H7 H 0.0571 0.1951 0.5822 0.037 Uiso 1 1 calc R
O3 O 0.21880(13) 0.8891(3) 1.25028(8) 0.0289(4) Uani 1 1 d .
O8 O 0.02274(12) -0.1075(3) 0.48061(8) 0.0261(4) Uani 1 1 d .
H8 H -0.0228 -0.0614 0.4963 0.039 Uiso 1 1 calc R
O1 O 0.32344(13) 1.3561(3) 1.32367(9) 0.0349(4) Uani 1 1 d .
H1 H 0.3764 1.3761 1.3537 0.052 Uiso 1 1 calc R
O11 O 0.50783(15) -0.0381(3) 0.57614(10) 0.0443(5) Uani 1 1 d .
O10 O 0.39405(14) -0.3069(3) 0.48962(9) 0.0432(5) Uani 1 1 d .
H10 H 0.4320 -0.2205 0.5106 0.065 Uiso 1 1 calc R
C8 C 0.23605(17) 0.8317(4) 1.13772(11) 0.0214(5) Uani 1 1 d .
H8A H 0.2857 0.7345 1.1625 0.026 Uiso 1 1 calc R
C10 C 0.31404(17) 1.1406(4) 1.20773(11) 0.0245(6) Uani 1 1 d .
H10A H 0.3103 1.2799 1.1967 0.029 Uiso 1 1 calc R
H10B H 0.3835 1.1134 1.2344 0.029 Uiso 1 1 calc R
C11 C 0.23985(18) 1.0981(4) 1.25302(12) 0.0248(6) Uani 1 1 d .
C6 C 0.09256(18) 1.0514(4) 1.16281(13) 0.0285(6) Uani 1 1 d .
H6A H 0.1028 1.1127 1.1216 0.034 Uiso 1 1 calc R
H6B H 0.0200 1.0232 1.1561 0.034 Uiso 1 1 calc R
C9 C 0.29472(17) 1.0246(4) 1.14107(12) 0.0218(5) Uani 1 1 d .
C5 C 0.13212(17) 1.1859(4) 1.22571(12) 0.0248(6) Uani 1 1 d .
H5 H 0.1381 1.3212 1.2102 0.030 Uiso 1 1 calc R
C7 C 0.15753(18) 0.8601(4) 1.18014(12) 0.0263(6) Uani 1 1 d .
H7A H 0.1132 0.7442 1.1769 0.032 Uiso 1 1 calc R
C3 C 0.1228(2) 1.2537(4) 1.34818(14) 0.0348(7) Uani 1 1 d .
H3 H 0.0795 1.2297 1.3797 0.042 Uiso 1 1 calc R
C2 C 0.2209(2) 1.1341(4) 1.37424(13) 0.0358(7) Uani 1 1 d .
H2A H 0.2562 1.1790 1.4199 0.043 Uiso 1 1 calc R
H2B H 0.2033 0.9965 1.3774 0.043 Uiso 1 1 calc R
C1 C 0.29221(19) 1.1541(4) 1.32688(12) 0.0308(6) Uani 1 1 d .
H1A H 0.3530 1.0713 1.3439 0.037 Uiso 1 1 calc R
C4 C 0.06198(19) 1.1839(4) 1.27650(13) 0.0317(6) Uani 1 1 d .
C15 C 0.20016(18) 0.7571(4) 1.06356(12) 0.0229(6) Uani 1 1 d .
C14 C 0.29449(18) 0.7583(4) 1.03099(12) 0.0214(5) Uani 1 1 d .
C17 C 0.18497(17) 0.4779(4) 0.98590(12) 0.0253(6) Uani 1 1 d .
H17A H 0.1198 0.4661 0.9517 0.030 Uiso 1 1 calc R
H17B H 0.2195 0.3513 0.9902 0.030 Uiso 1 1 calc R
C18 C 0.25244(17) 0.6377(4) 0.96382(11) 0.0217(5) Uani 1 1 d .
H18 H 0.2059 0.7248 0.9313 0.026 Uiso 1 1 calc R
C16 C 0.16673(18) 0.5401(4) 1.05571(12) 0.0239(6) Uani 1 1 d .
H16A H 0.0949 0.5265 1.0554 0.029 Uiso 1 1 calc R
H16B H 0.2078 0.4609 1.0928 0.029 Uiso 1 1 calc R
C13 C 0.32559(18) 0.9714(4) 1.02380(12) 0.0253(6) Uani 1 1 d .
H13A H 0.3919 0.9747 1.0132 0.030 Uiso 1 1 calc R
H13B H 0.2757 1.0334 0.9862 0.030 Uiso 1 1 calc R
C12 C 0.33165(18) 1.0842(4) 1.08919(13) 0.0251(6) Uani 1 1 d .
H12 H 0.3641 1.2063 1.0936 0.030 Uiso 1 1 calc R
C19 C 0.38783(17) 0.6503(4) 1.07744(12) 0.0235(5) Uani 1 1 d .
H19A H 0.4400 0.6339 1.0531 0.035 Uiso 1 1 calc R
H19B H 0.3667 0.5235 1.0899 0.035 Uiso 1 1 calc R
H19C H 0.4148 0.7266 1.1182 0.035 Uiso 1 1 calc R
C20 C 0.11043(17) 0.8797(4) 1.02058(12) 0.0268(6) Uani 1 1 d .
H20A H 0.0524 0.8688 1.0399 0.040 Uiso 1 1 calc R
H20B H 0.0921 0.8316 0.9742 0.040 Uiso 1 1 calc R
H20C H 0.1308 1.0153 1.0208 0.040 Uiso 1 1 calc R
C21 C -0.0279(2) 1.3261(5) 1.24873(14) 0.0413(8) Uani 1 1 d .
H21A H -0.0729 1.3256 1.2788 0.062 Uiso 1 1 calc R
H21B H -0.0651 1.2848 1.2037 0.062 Uiso 1 1 calc R
H21C H -0.0017 1.4568 1.2464 0.062 Uiso 1 1 calc R
C26 C 0.29507(17) 0.2683(4) 0.75381(12) 0.0239(6) Uani 1 1 d .
H26 H 0.2726 0.3913 0.7291 0.029 Uiso 1 1 calc R
C24 C 0.27226(18) 0.4512(4) 0.85947(12) 0.0265(6) Uani 1 1 d .
H24A H 0.2167 0.3728 0.8682 0.032 Uiso 1 1 calc R
H24B H 0.2420 0.5510 0.8260 0.032 Uiso 1 1 calc R
C25 C 0.34042(18) 0.3184(4) 0.82887(12) 0.0264(6) Uani 1 1 d .
H25A H 0.4061 0.3831 0.8335 0.032 Uiso 1 1 calc R
H25B H 0.3530 0.1970 0.8551 0.032 Uiso 1 1 calc R
C27 C 0.37067(17) 0.1652(4) 0.71903(11) 0.0231(6) Uani 1 1 d .
C23 C 0.32905(17) 0.5537(4) 0.92653(12) 0.0226(6) Uani 1 1 d .
H23 H 0.3712 0.4548 0.9564 0.027 Uiso 1 1 calc R
C29 C 0.45900(19) 0.3019(4) 0.71604(12) 0.0318(7) Uani 1 1 d .
H29A H 0.4987 0.2440 0.6877 0.048 Uiso 1 1 calc R
H29B H 0.5020 0.3214 0.7615 0.048 Uiso 1 1 calc R
H29C H 0.4321 0.4264 0.6970 0.048 Uiso 1 1 calc R
C28 C 0.4008(2) 0.7118(4) 0.91090(13) 0.0322(7) Uani 1 1 d .
H28A H 0.3610 0.8235 0.8901 0.048 Uiso 1 1 calc R
H28B H 0.4378 0.6595 0.8800 0.048 Uiso 1 1 calc R
H28C H 0.4485 0.7518 0.9528 0.048 Uiso 1 1 calc R
C30 C 0.41107(18) -0.0290(4) 0.75235(12) 0.0276(6) Uani 1 1 d .
H30A H 0.3546 -0.1083 0.7579 0.041 Uiso 1 1 calc R
H30B H 0.4571 -0.0045 0.7965 0.041 Uiso 1 1 calc R
H30C H 0.4470 -0.0973 0.7238 0.041 Uiso 1 1 calc R
C4' C 0.18297(17) -0.2774(4) 0.50672(12) 0.0217(6) Uani 1 1 d .
H4' H 0.2031 -0.2009 0.4710 0.026 Uiso 1 1 calc R
C1' C 0.25924(17) -0.0297(4) 0.62511(12) 0.0221(6) Uani 1 1 d .
H1' H 0.2436 -0.0974 0.6642 0.026 Uiso 1 1 calc R
C5' C 0.27809(17) -0.3269(4) 0.56356(12) 0.0258(6) Uani 1 1 d .
H5' H 0.2586 -0.4101 0.5979 0.031 Uiso 1 1 calc R
C2' C 0.16094(17) 0.0250(4) 0.57213(11) 0.0220(6) Uani 1 1 d .
H2' H 0.1769 0.1158 0.5385 0.026 Uiso 1 1 calc R
C3' C 0.10897(17) -0.1587(4) 0.53551(11) 0.0233(6) Uani 1 1 d .
H3' H 0.0852 -0.2402 0.5686 0.028 Uiso 1 1 calc R
C6' C 0.35998(19) -0.4296(4) 0.53729(13) 0.0340(7) Uani 1 1 d .
H6'1 H 0.4178 -0.4615 0.5756 0.041 Uiso 1 1 calc R
H6'2 H 0.3327 -0.5518 0.5149 0.041 Uiso 1 1 calc R
C22 C 0.0172(2) 0.9799(4) 1.28570(14) 0.0405(7) Uani 1 1 d .
H22A H 0.0717 0.8846 1.2965 0.061 Uiso 1 1 calc R
H22B H -0.0316 0.9426 1.2440 0.061 Uiso 1 1 calc R
H22C H -0.0163 0.9853 1.3224 0.061 Uiso 1 1 calc R
H1" H 0.437(4) 0.009(9) 0.584(3) 0.19(3) Uiso 1 1 d .
H2" H 0.541(3) 0.072(7) 0.546(2) 0.117(15) Uiso 1 1 d .

loop_
_atom_site_aniso_label
_atom_site_aniso_U_11
_atom_site_aniso_U_22
_atom_site_aniso_U_33
_atom_site_aniso_U_23
_atom_site_aniso_U_13
_atom_site_aniso_U_12
O6 0.0177(8) 0.0354(11) 0.0278(9) -0.0089(8) 0.0062(7) -0.0017(8)
O5 0.0242(8) 0.0281(11) 0.0205(8) -0.0008(7) 0.0058(7) -0.0072(8)
O4 0.0241(9) 0.0367(11) 0.0259(9) -0.0027(8) 0.0073(7) -0.0049(9)
O9 0.0278(9) 0.0265(11) 0.0280(9) -0.0071(8) 0.0077(8) -0.0024(8)
O2 0.0399(11) 0.0322(12) 0.0379(11) -0.0111(9) 0.0171(9) -0.0067(9)
O7 0.0229(9) 0.0278(11) 0.0220(9) -0.0018(7) 0.0038(7) 0.0075(8)
O3 0.0369(10) 0.0258(11) 0.0242(9) 0.0000(7) 0.0084(8) 0.0006(9)
O8 0.0202(8) 0.0311(11) 0.0244(9) -0.0013(8) 0.0008(7) 0.0042(8)
O1 0.0345(11) 0.0337(12) 0.0346(11) -0.0102(9) 0.0054(8) -0.0057(10)
O11 0.0320(11) 0.0597(15) 0.0419(12) 0.0106(10) 0.0106(9) -0.0047(11)
O10 0.0352(11) 0.0574(15) 0.0429(11) -0.0081(10) 0.0208(9) -0.0009(10)
C8 0.0221(12) 0.0158(14) 0.0247(12) -0.0008(10) 0.0030(10) 0.0002(11)
C10 0.0202(12) 0.0212(15) 0.0303(13) -0.0014(12) 0.0027(10) 0.0008(12)
C11 0.0285(13) 0.0192(16) 0.0264(14) -0.0031(10) 0.0064(11) -0.0007(11)
C6 0.0228(12) 0.0339(17) 0.0301(14) -0.0051(12) 0.0091(11) -0.0001(12)
C9 0.0152(11) 0.0161(15) 0.0327(13) -0.0020(10) 0.0035(10) 0.0035(11)
C5 0.0249(12) 0.0226(16) 0.0277(13) -0.0047(11) 0.0083(10) -0.0014(12)
C7 0.0279(13) 0.0241(15) 0.0272(13) -0.0024(11) 0.0074(11) -0.0036(12)
C3 0.0439(17) 0.0318(18) 0.0342(15) -0.0080(12) 0.0202(13) -0.0093(14)
C2 0.0469(16) 0.0344(18) 0.0258(14) -0.0054(12) 0.0089(12) -0.0065(15)
C1 0.0330(14) 0.0238(17) 0.0335(14) -0.0019(12) 0.0045(11) -0.0005(13)
C4 0.0293(13) 0.0324(18) 0.0355(15) -0.0106(12) 0.0125(11) -0.0036(13)
C15 0.0211(12) 0.0222(15) 0.0252(13) -0.0008(11) 0.0057(10) 0.0013(11)
C14 0.0201(12) 0.0153(14) 0.0279(13) -0.0009(10) 0.0047(10) -0.0005(11)
C17 0.0198(12) 0.0267(16) 0.0293(13) -0.0036(11) 0.0061(10) -0.0016(12)
C18 0.0195(11) 0.0201(14) 0.0240(12) 0.0000(11) 0.0025(9) 0.0030(11)
C16 0.0219(12) 0.0234(15) 0.0269(13) -0.0029(11) 0.0072(10) -0.0044(11)
C13 0.0242(13) 0.0233(16) 0.0309(14) -0.0020(11) 0.0116(11) 0.0029(12)
C12 0.0237(12) 0.0106(15) 0.0415(15) -0.0030(11) 0.0092(11) 0.0002(11)
C19 0.0213(11) 0.0208(14) 0.0277(13) -0.0050(11) 0.0048(10) -0.0011(12)
C20 0.0242(12) 0.0315(16) 0.0253(13) -0.0037(11) 0.0075(10) 0.0037(12)
C21 0.0297(15) 0.049(2) 0.0490(18) -0.0175(15) 0.0172(13) -0.0016(15)
C26 0.0223(13) 0.0252(15) 0.0221(13) 0.0023(10) 0.0023(10) 0.0013(12)
C24 0.0252(13) 0.0294(16) 0.0246(13) -0.0014(11) 0.0058(11) 0.0024(12)
C25 0.0246(13) 0.0269(17) 0.0262(13) -0.0030(11) 0.0038(10) 0.0034(12)
C27 0.0205(11) 0.0273(16) 0.0196(12) -0.0021(11) 0.0015(9) -0.0035(12)
C23 0.0211(12) 0.0223(15) 0.0233(12) 0.0006(10) 0.0036(10) 0.0032(11)
C29 0.0275(13) 0.0436(19) 0.0238(14) -0.0022(12) 0.0056(11) -0.0095(13)
C28 0.0363(15) 0.0274(17) 0.0374(15) -0.0063(12) 0.0177(12) 0.0010(13)
C30 0.0261(13) 0.0302(16) 0.0251(13) -0.0037(11) 0.0039(11) 0.0028(12)
C4' 0.0201(12) 0.0242(15) 0.0211(12) -0.0018(10) 0.0058(10) -0.0033(11)
C1' 0.0204(12) 0.0252(15) 0.0219(13) -0.0038(11) 0.0079(10) -0.0028(12)
C5' 0.0234(12) 0.0304(16) 0.0227(12) -0.0021(11) 0.0043(10) 0.0017(13)
C2' 0.0216(12) 0.0232(15) 0.0207(12) 0.0006(10) 0.0046(10) 0.0006(11)
C3' 0.0216(12) 0.0282(16) 0.0184(12) 0.0006(10) 0.0019(10) -0.0033(12)
C6' 0.0283(14) 0.0393(19) 0.0350(15) -0.0064(13) 0.0092(12) 0.0027(13)
C22 0.0442(17) 0.0431(19) 0.0411(16) -0.0112(14) 0.0237(14) -0.0115(16)

loop_
_atom_type_symbol
_atom_type_description
_atom_type_scat_dispersion_real
_atom_type_scat_dispersion_imag
_atom_type_scat_source
C C 0.0181 0.0091 'International Tables Vol C Tables 4.2.6.8 and 6.1.1.4'
H H 0.0000 0.0000 'International Tables Vol C Tables 4.2.6.8 and 6.1.1.4'
O O 0.0492 0.0322 'International Tables Vol C Tables 4.2.6.8 and 6.1.1.4'

loop_
_geom_angle_atom_site_label_1
_geom_angle_atom_site_label_2
_geom_angle_atom_site_label_3
_geom_angle
C1' O6 C5' 115.33(17)
C1' O5 C27 119.78(18)
C26 O4 H4 109.5
C4' O9 H9 109.5
C3 O2 H2 109.5
C2' O7 H7 109.5
C11 O3 C7 103.09(18)
C3' O8 H8 109.5
C1 O1 H1 109.5
H1" O11 H2" 112(4)
C6' O10 H10 109.5
C9 C8 C7 106.9(2)
C9 C8 C15 111.0(2)
C7 C8 C15 119.63(19)
C9 C8 H8A 106.2
C7 C8 H8A 106.2
C15 C8 H8A 106.2
C9 C10 C11 115.8(2)
C9 C10 H10A 108.3
C11 C10 H10A 108.3
C9 C10 H10B 108.3
C11 C10 H10B 108.3
H10A C10 H10B 107.4
O3 C11 C1 108.64(19)
O3 C11 C5 102.10(19)
C1 C11 C5 114.4(2)
O3 C11 C10 108.14(19)
C1 C11 C10 108.9(2)
C5 C11 C10 114.3(2)
C5 C6 C7 104.68(19)
C5 C6 H6A 110.8
C7 C6 H6A 110.8
C5 C6 H6B 110.8
C7 C6 H6B 110.8
H6A C6 H6B 108.9
C12 C9 C10 121.5(2)
C12 C9 C8 121.4(2)
C10 C9 C8 117.0(2)
C11 C5 C6 99.27(19)
C11 C5 C4 115.9(2)
C6 C5 C4 113.2(2)
C11 C5 H5 109.3
C6 C5 H5 109.3
C4 C5 H5 109.3
O3 C7 C8 104.95(18)
O3 C7 C6 104.60(19)
C8 C7 C6 114.1(2)
O3 C7 H7A 110.9
C8 C7 H7A 110.9
C6 C7 H7A 110.9
O2 C3 C2 110.8(2)
O2 C3 C4 112.8(2)
C2 C3 C4 111.5(2)
O2 C3 H3 107.1
C2 C3 H3 107.1
C4 C3 H3 107.1
C1 C2 C3 111.5(2)
C1 C2 H2A 109.3
C3 C2 H2A 109.3
C1 C2 H2B 109.3
C3 C2 H2B 109.3
H2A C2 H2B 108.0
O1 C1 C2 110.5(2)
O1 C1 C11 105.1(2)
C2 C1 C11 112.4(2)
O1 C1 H1A 109.5
C2 C1 H1A 109.5
C11 C1 H1A 109.5
C21 C4 C22 108.2(2)
C21 C4 C3 109.2(2)
C22 C4 C3 107.1(2)
C21 C4 C5 107.9(2)
C22 C4 C5 114.1(2)
C3 C4 C5 110.2(2)
C8 C15 C16 115.3(2)
C8 C15 C20 112.1(2)
C16 C15 C20 107.1(2)
C8 C15 C14 108.53(19)
C16 C15 C14 102.04(19)
C20 C15 C14 111.35(19)
C13 C14 C19 107.9(2)
C13 C14 C18 117.6(2)
C19 C14 C18 109.6(2)
C13 C14 C15 108.40(19)
C19 C14 C15 111.30(19)
C18 C14 C15 101.93(18)
C16 C17 C18 108.08(19)
C16 C17 H17A 110.1
C18 C17 H17A 110.1
C16 C17 H17B 110.1
C18 C17 H17B 110.1
H17A C17 H17B 108.4
C23 C18 C17 113.4(2)
C23 C18 C14 118.70(19)
C17 C18 C14 103.15(17)
C23 C18 H18 107.0
C17 C18 H18 107.0
C14 C18 H18 107.0
C15 C16 C17 104.2(2)
C15 C16 H16A 110.9
C17 C16 H16A 110.9
C15 C16 H16B 110.9
C17 C16 H16B 110.9
H16A C16 H16B 108.9
C12 C13 C14 110.7(2)
C12 C13 H13A 109.5
C14 C13 H13A 109.5
C12 C13 H13B 109.5
C14 C13 H13B 109.5
H13A C13 H13B 108.1
C9 C12 C13 125.8(2)
C9 C12 H12 117.1
C13 C12 H12 117.1
C14 C19 H19A 109.5
C14 C19 H19B 109.5
H19A C19 H19B 109.5
C14 C19 H19C 109.5
H19A C19 H19C 109.5
H19B C19 H19C 109.5
C15 C20 H20A 109.5
C15 C20 H20B 109.5
H20A C20 H20B 109.5
C15 C20 H20C 109.5
H20A C20 H20C 109.5
H20B C20 H20C 109.5
C4 C21 H21A 109.5
C4 C21 H21B 109.5
H21A C21 H21B 109.5
C4 C21 H21C 109.5
H21A C21 H21C 109.5
H21B C21 H21C 109.5
O4 C26 C25 106.83(19)
O4 C26 C27 111.6(2)
C25 C26 C27 114.21(19)
O4 C26 H26 108.0
C25 C26 H26 108.0
C27 C26 H26 108.0
C25 C24 C23 114.02(19)
C25 C24 H24A 108.7
C23 C24 H24A 108.7
C25 C24 H24B 108.7
C23 C24 H24B 108.7
H24A C24 H24B 107.6
C26 C25 C24 113.9(2)
C26 C25 H25A 108.8
C24 C25 H25A 108.8
C26 C25 H25B 108.8
C24 C25 H25B 108.8
H25A C25 H25B 107.7
O5 C27 C30 112.29(19)
O5 C27 C29 103.19(18)
C30 C27 C29 110.6(2)
O5 C27 C26 106.06(17)
C30 C27 C26 113.4(2)
C29 C27 C26 110.7(2)
C28 C23 C18 112.2(2)
C28 C23 C24 109.6(2)
C18 C23 C24 110.68(18)
C28 C23 H23 108.1
C18 C23 H23 108.1
C24 C23 H23 108.1
C27 C29 H29A 109.5
C27 C29 H29B 109.5
H29A C29 H29B 109.5
C27 C29 H29C 109.5
H29A C29 H29C 109.5
H29B C29 H29C 109.5
C23 C28 H28A 109.5
C23 C28 H28B 109.5
H28A C28 H28B 109.5
C23 C28 H28C 109.5
H28A C28 H28C 109.5
H28B C28 H28C 109.5
C27 C30 H30A 109.5
C27 C30 H30B 109.5
H30A C30 H30B 109.5
C27 C30 H30C 109.5
H30A C30 H30C 109.5
H30B C30 H30C 109.5
O9 C4' C3' 110.03(18)
O9 C4' C5' 108.6(2)
C3' C4' C5' 109.89(19)
O9 C4' H4' 109.4
C3' C4' H4' 109.4
C5' C4' H4' 109.4
O5 C1' O6 105.13(17)
O5 C1' C2' 108.8(2)
O6 C1' C2' 110.97(18)
O5 C1' H1' 110.6
O6 C1' H1' 110.6
C2' C1' H1' 110.6
O6 C5' C6' 106.15(19)
O6 C5' C4' 109.4(2)
C6' C5' C4' 112.8(2)
O6 C5' H5' 109.5
C6' C5' H5' 109.5
C4' C5' H5' 109.5
O7 C2' C1' 106.49(17)
O7 C2' C3' 111.22(18)
C1' C2' C3' 110.5(2)
O7 C2' H2' 109.5
C1' C2' H2' 109.5
C3' C2' H2' 109.5
O8 C3' C4' 108.58(18)
O8 C3' C2' 111.0(2)
C4' C3' C2' 110.89(18)
O8 C3' H3' 108.8
C4' C3' H3' 108.8
C2' C3' H3' 108.8
O10 C6' C5' 110.7(2)
O10 C6' H6'1 109.5
C5' C6' H6'1 109.5
O10 C6' H6'2 109.5
C5' C6' H6'2 109.5
H6'1 C6' H6'2 108.1
C4 C22 H22A 109.5
C4 C22 H22B 109.5
H22A C22 H22B 109.5
C4 C22 H22C 109.5
H22A C22 H22C 109.5
H22B C22 H22C 109.5

loop_
_geom_bond_atom_site_label_1
_geom_bond_atom_site_label_2
_geom_bond_distance
O6 C1' 1.425(3)
O6 C5' 1.433(3)
O5 C1' 1.397(3)
O5 C27 1.465(3)
O4 C26 1.423(3)
O4 H4 0.8200
O9 C4' 1.430(3)
O9 H9 0.8200
O2 C3 1.443(3)
O2 H2 0.8200
O7 C2' 1.422(3)
O7 H7 0.8200
O3 C11 1.445(3)
O3 C7 1.456(3)
O8 C3' 1.427(3)
O8 H8 0.8200
O1 C1 1.440(3)
O1 H1 0.8200
O11 H1" 1.05(6)
O11 H2" 1.13(5)
O10 C6' 1.432(3)
O10 H10 0.8200
C8 C9 1.522(3)
C8 C7 1.531(3)
C8 C15 1.534(3)
C8 H8A 0.9800
C10 C9 1.521(3)
C10 C11 1.542(3)
C10 H10A 0.9700
C10 H10B 0.9700
C11 C1 1.523(3)
C11 C5 1.534(3)
C6 C5 1.542(3)
C6 C7 1.554(4)
C6 H6A 0.9700
C6 H6B 0.9700
C9 C12 1.330(3)
C5 C4 1.559(3)
C5 H5 0.9800
C7 H7A 0.9800
C3 C2 1.524(4)
C3 C4 1.541(4)
C3 H3 0.9800
C2 C1 1.523(4)
C2 H2A 0.9700
C2 H2B 0.9700
C1 H1A 0.9800
C4 C21 1.536(4)
C4 C22 1.540(4)
C15 C16 1.536(3)
C15 C20 1.539(3)
C15 C14 1.571(3)
C14 C13 1.523(3)
C14 C19 1.546(3)
C14 C18 1.559(3)
C17 C16 1.547(3)
C17 C18 1.551(3)
C17 H17A 0.9700
C17 H17B 0.9700
C18 C23 1.533(3)
C18 H18 0.9800
C16 H16A 0.9700
C16 H16B 0.9700
C13 C12 1.508(3)
C13 H13A 0.9700
C13 H13B 0.9700
C12 H12 0.9300
C19 H19A 0.9600
C19 H19B 0.9600
C19 H19C 0.9600
C20 H20A 0.9600
C20 H20B 0.9600
C20 H20C 0.9600
C21 H21A 0.9600
C21 H21B 0.9600
C21 H21C 0.9600
C26 C25 1.518(3)
C26 C27 1.543(3)
C26 H26 0.9800
C24 C25 1.524(3)
C24 C23 1.538(3)
C24 H24A 0.9700
C24 H24B 0.9700
C25 H25A 0.9700
C25 H25B 0.9700
C27 C30 1.516(4)
C27 C29 1.521(3)
C23 C28 1.529(3)
C23 H23 0.9800
C29 H29A 0.9600
C29 H29B 0.9600
C29 H29C 0.9600
C28 H28A 0.9600
C28 H28B 0.9600
C28 H28C 0.9600
C30 H30A 0.9600
C30 H30B 0.9600
C30 H30C 0.9600
C4' C3' 1.507(3)
C4' C5' 1.522(3)
C4' H4' 0.9800
C1' C2' 1.519(3)
C1' H1' 0.9800
C5' C6' 1.510(3)
C5' H5' 0.9800
C2' C3' 1.524(3)
C2' H2' 0.9800
C3' H3' 0.9800
C6' H6'1 0.9700
C6' H6'2 0.9700
C22 H22A 0.9600
C22 H22B 0.9600
C22 H22C 0.9600
